data_1526834
loop_
_publ_author_name
'Leclaire, A.'
'Chardon, J.'
'Raveau, B.'

_publ_section_title
;
 Stabilization of a W(V) diphosphate, W2 O3 . P2 O7, with an empty tunnel
 structure
;
_journal_name_full 'Journal of Solid State Chemistry'
_journal_page_first 112
_journal_page_last 115
_journal_volume 155
_journal_year 2000
_chemical_formula_sum 'O10 P2 W2'
_chemical_name_systematic 'W2 O3 (P2 O7)'
_space_group_IT_number 62
_symmetry_space_group_name_Hall '-P 2ac 2n'
_symmetry_space_group_name_H-M 'P n m a'
_cell_angle_alpha 90
_cell_angle_beta 90
_cell_angle_gamma 90
_cell_formula_units_Z 4
_cell_length_a 5.2886
_cell_length_b 12.3391
_cell_length_c 13.0321
_cell_volume 850.430
_citation_journal_id_ASTM JSSCBI
_cod_data_source_file Leclaire_JSSCBI_2000_31.cif
_cod_data_source_block O10P2W2
_cod_original_cell_volume 850.4301
_cod_database_code 1526834

loop_
_symmetry_equiv_pos_as_xyz
x,y,z
-x+1/2,-y,z+1/2
x+1/2,-y+1/2,-z+1/2
-x,y+1/2,-z
-x,-y,-z
x-1/2,y,-z-1/2
-x-1/2,y-1/2,z-1/2
x,-y-1/2,z

loop_
_atom_site_label
_atom_site_type_symbol
_atom_site_fract_x
_atom_site_fract_y
_atom_site_fract_z
_atom_site_occupancy
_atom_site_U_iso_or_equiv
O6 O-2 0.249 0.75 0.0666 1 0.0
P1 P+5 0.2671 0.6305 0.024 1 0.0
O1 O-2 0.238 0.5607 0.1155 1 0.0
W1 W+5 0.24398 0.3998 0.15261 1 0.0
O2 O-2 0.4751 0.3812 0.0276 1 0.0
O5 O-2 0.5162 0.419 0.2398 1 0.0
O4 O-2 0.248 0.25 0.1685 1 0.0
O3 O-2 -0.0541 0.3848 0.0547 1 0.0
